data_9000758
loop_
_publ_author_name
'Phillips, T. L.'
'Loveless, J. K.'
'Bailey, S. W.'

_publ_section_title
;
 Cr3+ coordination in chlorites: a structural study of ten chromian chlorites
 Siskiyou Co., Calif.
;
_journal_name_full 'American Mineralogist'
_journal_page_first 112
_journal_page_last 122
_journal_volume 65
_journal_year 1980
_chemical_formula_sum 'Al1.75 Cr0.25 H8 Mg5 O18 Si3'
_chemical_name_mineral Clinochlore
_space_group_IT_number 2
_symmetry_space_group_name_Hall '-P 1 (1/2*x+1/2*y,1/2*x-1/2*y,-z)'
_symmetry_space_group_name_H-M 'C -1'
_cell_angle_alpha 90.53
_cell_angle_beta 97.43
_cell_angle_gamma 89.90
_cell_formula_units_Z 2
_cell_length_a 5.334
_cell_length_b 9.228
_cell_length_c 14.371
_cell_volume 701.402
_database_code_amcsd 0000771
_exptl_crystal_density_diffrn 2.661
_cod_original_formula_sum 'Mg5 Al1.75 Cr.25 Si3 O18 H8'
_cod_database_code 9000758

loop_
_space_group_symop_operation_xyz
x,y,z
1/2+x,1/2+y,z
-x,-y,-z
1/2-x,1/2-y,-z

loop_
_atom_site_aniso_label
_atom_site_aniso_U_11
_atom_site_aniso_U_22
_atom_site_aniso_U_33
_atom_site_aniso_U_12
_atom_site_aniso_U_13
_atom_site_aniso_U_23
Mg1 0.01644 0.01596 0.11213 0.00470 0.00000 -0.00067
Mg2 0.01630 0.01639 0.01111 0.00420 0.00000 -0.00127
Mg3 0.01927 0.01941 0.01450 0.00470 0.00191 -0.00007
Al1_1 0.01587 0.01510 0.01029 0.00396 0.00076 -0.00027
Cr1 0.01587 0.01510 0.01029 0.00396 0.00076 -0.00027
Si1 0.01247 0.01251 0.00669 0.00445 0.00038 -0.00007
Al1_2 0.01247 0.01251 0.00669 0.00445 0.00038 -0.00007
Si2 0.01290 0.01251 0.00710 0.00420 0.00038 -0.00007
Al2 0.01290 0.01251 0.00710 0.00420 0.00038 -0.00007
O-h1 0.01701 0.01553 0.00720 0.00618 0.00000 0.00067
O-h2 0.02268 0.02243 0.00617 0.00643 0.00076 0.00067
O-h3 0.01984 0.02286 0.00823 0.00618 0.00115 0.00133
O-h4 0.01701 0.02373 0.00823 0.00692 0.00000 0.00000
O1 0.01417 0.01337 0.00823 0.00569 0.00038 0.00067
O2 0.01559 0.01424 0.00926 0.00593 0.00115 0.00000
O3 0.02835 0.02157 0.01029 0.00173 -0.00038 -0.00133
O4 0.02268 0.02847 0.01029 0.00618 -0.00076 -0.00266
O5 0.02126 0.02804 0.01029 -0.00025 -0.00076 0.00133

loop_
_atom_site_label
_atom_site_fract_x
_atom_site_fract_y
_atom_site_fract_z
_atom_site_occupancy
_atom_site_U_iso_or_equiv
_atom_site_type_symbol
_atom_site_attached_hydrogens
Mg1 0.00000 0.00000 0.00000 1.00000 ? Mg 0
Mg2 0.00140 0.33370 0.00000 1.00000 ? Mg 0
Mg3 -0.00060 0.16670 0.50000 1.00000 ? Mg 0
Al1_1 0.00000 0.50000 0.50000 0.75000 ? Al 0
Cr1 0.00000 0.50000 0.50000 0.25000 ? Cr 0
Si1 0.23260 0.16920 0.19200 0.75000 ? Si 0
Al1_2 0.23260 0.16920 0.19200 0.25000 ? Al 0
Si2 0.73310 0.00230 0.19190 0.75000 ? Si 0
Al2 0.73310 0.00230 0.19190 0.25000 ? Al 0
O-h1 0.69230 0.33390 0.07310 1.00000 ? O 0
O-h2 0.15750 -0.00110 0.43020 1.00000 ? O 0
O-h3 0.13340 0.34020 0.43010 1.00000 ? O 0
O-h4 0.63350 0.15700 0.43070 1.00000 ? O 0
O1 0.19320 0.16750 0.07660 1.00000 ? O 0
O2 0.69300 0.00090 0.07660 1.00000 ? O 0
O3 0.21080 0.33670 0.23310 1.00000 ? O 0
O4 0.51620 0.10450 0.23400 1.00000 ? O 0
O5 0.01640 0.06820 0.23300 1.00000 ? O 0
H1 0.70540 0.33180 0.13750 1.00000 0.01900 H 0
H2 0.15210 0.00270 0.36250 1.00000 0.01900 H 0
H3 0.13200 0.34450 0.36360 1.00000 0.01900 H 0
H4 0.61250 0.15270 0.36170 1.00000 0.01900 H 0

loop_
_cod_changelog_entry_id
_cod_changelog_entry_author
_cod_changelog_entry_date
_cod_changelog_entry_text
1
;cod-tools version 3.8.0
Id: cif_guess_AMCSD_atom_types 9581 2023-05-17 12:35:41Z saulius
;
2023-05-18T08:39:18+03:00
;Derived atom types and hydrogen counts
from atom names that follow the AMCSD naming convention
(Wat == water, O-H == hydroxyl).
;
2
;cod-tools version 3.10.1
Id: cif_fix_AMCSD_aniso_labels 10200 2024-08-01 14:09:44Z saulius
;
2024-08-02T12:19:49+03:00
;Changed the following '_atom_site_aniso_label' values:
'Oh1' -> 'O-h1'
'Oh2' -> 'O-h2'
'Oh3' -> 'O-h3'
'Oh4' -> 'O-h4'
;
3
;cod-tools version 3.10.1
Id: cif_fix_AMCSD_atom_labels 10224 2024-08-07 11:09:31Z saulius
;
2024-08-07T19:38:05+03:00
;Changed the following '_atom_site_label' values:
the first duplicated label 'Al1'  converted to 'Al1_1'
duplicated label 'Al1' at index 6 converted to 'Al1_2'
;

loop_
_cod_related_entry_id
_cod_related_entry_database
_cod_related_entry_code
1 AMCSD 0000771
